data_1505479
loop_
_publ_author_name
'Wooten, Alfred J.'
'Carroll, Patrick J.'
'Walsh, Patrick J.'

_publ_section_title
;
 Impact of Na- and K-C pi-interactions on the structure and binding of
 M3(sol)n(BINOLate)3Ln catalysts.
;
_journal_issue 17
_journal_name_full 'Organic letters'
_journal_page_first 3359
_journal_page_last 3362
_journal_paper_doi 10.1021/ol0713234
_journal_volume 9
_journal_year 2007
_chemical_formula_sum 'C68 H52 K3 O8 Yb'
_chemical_formula_weight 1287.44
_space_group_IT_number 179
_symmetry_cell_setting hexagonal
_symmetry_Int_Tables_number 179
_symmetry_space_group_name_Hall 'P 65 2 (0 0 1)'
_symmetry_space_group_name_H-M 'P 65 2 2'
_atom_sites_solution_hydrogens geom
_atom_sites_solution_primary direct
_audit_creation_method SHELXL-97
_cell_angle_alpha 90.00
_cell_angle_beta 90.00
_cell_angle_gamma 120.00
_cell_formula_units_Z 6
_cell_length_a 16.3949(2)
_cell_length_b 16.3949(2)
_cell_length_c 37.9370(8)
_cell_measurement_temperature 143(1)
_cell_volume 8831.0(2)
_computing_data_collection 'CrystalClear (Rigaku, 1999)'
_computing_data_reduction 'CrystalClear (Rigaku, 1999)'
_computing_structure_refinement 'SHELXL-97 (Sheldrick, 1997)'
_computing_structure_solution 'SIR97 (Altomare, 1999)'
_diffrn_ambient_temperature 143(1)
_diffrn_measured_fraction_theta_full 0.995
_diffrn_measured_fraction_theta_max 0.995
_diffrn_measurement_device 'CCD Area Detector'
_diffrn_measurement_device_type 'Rigaku Mercury'
_diffrn_measurement_method 'phi and omega rotations'
_diffrn_radiation_monochromator graphite
_diffrn_radiation_source 'rotating anode'
_diffrn_radiation_type MoK\a
_diffrn_radiation_wavelength 0.71069
_diffrn_reflns_av_R_equivalents 0.0411
_diffrn_reflns_av_sigmaI/netI 0.0398
_diffrn_reflns_limit_h_max 21
_diffrn_reflns_limit_h_min -20
_diffrn_reflns_limit_k_max 20
_diffrn_reflns_limit_k_min -21
_diffrn_reflns_limit_l_max 42
_diffrn_reflns_limit_l_min -49
_diffrn_reflns_number 41122
_diffrn_reflns_theta_full 27.48
_diffrn_reflns_theta_max 27.48
_diffrn_reflns_theta_min 2.54
_exptl_absorpt_coefficient_mu 1.856
_exptl_absorpt_correction_T_max 1.0000
_exptl_absorpt_correction_T_min 0.7547
_exptl_absorpt_correction_type multi-scan
_exptl_crystal_density_diffrn 1.452
_exptl_crystal_density_method 'not measured'
_exptl_crystal_F_000 3906
_exptl_crystal_size_max 0.42
_exptl_crystal_size_mid 0.07
_exptl_crystal_size_min 0.07
_refine_diff_density_max 0.665
_refine_diff_density_min -0.877
_refine_diff_density_rms 0.075
_refine_ls_abs_structure_details 'Flack H D (1983), Acta Cryst. A39, 876-881'
_refine_ls_abs_structure_Flack 0.001(9)
_refine_ls_extinction_method none
_refine_ls_goodness_of_fit_ref 1.142
_refine_ls_hydrogen_treatment constr
_refine_ls_matrix_type full
_refine_ls_number_parameters 381
_refine_ls_number_reflns 6668
_refine_ls_number_restraints 38
_refine_ls_restrained_S_all 1.159
_refine_ls_R_factor_all 0.0382
_refine_ls_R_factor_gt 0.0351
_refine_ls_shift/su_max 0.002
_refine_ls_shift/su_mean 0.000
_refine_ls_structure_factor_coef Fsqd
_refine_ls_weighting_details 'calc w=1/[\s^2^(Fo^2^)+(0.0460P)^2^+1.1012P] where P=(Fo^2^+2Fc^2^)/3'
_refine_ls_weighting_scheme calc
_refine_ls_wR_factor_gt 0.0935
_refine_ls_wR_factor_ref 0.0954
_reflns_number_gt 6320
_reflns_number_total 6668
_reflns_threshold_expression >2sigma(I)
_cod_data_source_file ol0713234-file001.cif
_cod_data_source_block shelxl
_cod_depositor_comments
;
The following automatic conversions were performed:
'_atom_site_symetry_multiplicity' tag replaced with
'_atom_site_symmetry_multiplicity'.

Automatic conversion script
Id: cif_correct_tags 1440 2010-10-19 06:21:57Z saulius 
;
_cod_original_sg_symbol_H-M 'P 65 2 2 '
_cod_database_code 1505479

loop_
_symmetry_equiv_pos_as_xyz
'x, y, z'
'x-y, x, z+5/6'
'-y, x-y, z+2/3'
'-x, -y, z+1/2'
'-x+y, -x, z+1/3'
'y, -x+y, z+1/6'
'x-y, -y, -z'
'-y, -x, -z+1/6'
'-x, -x+y, -z+1/3'
'-x+y, y, -z+1/2'
'y, x, -z+2/3'
'x, x-y, -z+5/6'

loop_
_atom_site_label
_atom_site_type_symbol
_atom_site_fract_x
_atom_site_fract_y
_atom_site_fract_z
_atom_site_U_iso_or_equiv
_atom_site_adp_type
_atom_site_occupancy
_atom_site_symmetry_multiplicity
_atom_site_calc_flag
_atom_site_refinement_flags
_atom_site_disorder_assembly
_atom_site_disorder_group
Yb1 Yb 0.680314(13) 0.0000 0.5000 0.03365(8) Uani 1 2 d S . .
K1 K 0.44635(8) 0.0000 0.5000 0.0569(4) Uani 1 2 d S . .
K2 K 0.73822(15) -0.01389(16) 0.40248(5) 0.0378(5) Uani 0.40 1 d P . 1
K3 K 0.66418(13) -0.09422(13) 0.38588(5) 0.0370(4) Uani 0.47 1 d P . 2
K4 K 0.8142(4) -0.0665(4) 0.42013(16) 0.0342(14) Uani 0.13 1 d P . 3
O1 O 0.6181(2) 0.0712(2) 0.47010(7) 0.0373(6) Uani 1 1 d . . .
O2 O 0.61586(19) -0.10507(19) 0.45638(7) 0.0358(6) Uani 1 1 d . . .
O3 O 0.80701(19) 0.0510(2) 0.46696(7) 0.0393(6) Uani 1 1 d . . .
O4 O 0.2773(3) -0.1174(3) 0.52722(13) 0.0879(13) Uani 1 1 d DU . .
C1 C 0.6146(3) 0.0763(3) 0.43583(11) 0.0379(9) Uani 1 1 d . . .
C2 C 0.6769(3) 0.1656(3) 0.41951(12) 0.0478(10) Uani 1 1 d . . .
H2 H 0.7181 0.2161 0.4335 0.064 Uiso 1 1 calc R . .
C3 C 0.6768(4) 0.1778(3) 0.38336(13) 0.0572(12) Uani 1 1 d . . .
H3 H 0.7163 0.2366 0.3735 0.076 Uiso 1 1 calc R . .
C4 C 0.6171(4) 0.1015(3) 0.36155(12) 0.0483(11) Uani 1 1 d . . .
C5 C 0.6170(4) 0.1117(4) 0.32398(13) 0.0602(14) Uani 1 1 d . . .
H5 H 0.6560 0.1702 0.3138 0.080 Uiso 1 1 calc R . .
C6 C 0.5611(4) 0.0374(4) 0.30295(13) 0.0649(15) Uani 1 1 d . . .
H6 H 0.5628 0.0448 0.2786 0.086 Uiso 1 1 calc R . .
C7 C 0.5014(4) -0.0498(4) 0.31799(13) 0.0603(14) Uani 1 1 d . . .
H7 H 0.4631 -0.1002 0.3034 0.080 Uiso 1 1 calc R . .
C8 C 0.4974(3) -0.0636(4) 0.35375(12) 0.0477(11) Uani 1 1 d . . .
H8 H 0.4566 -0.1228 0.3631 0.063 Uiso 1 1 calc R A 2
C9 C 0.5558(3) 0.0127(3) 0.37683(11) 0.0414(9) Uani 1 1 d . . .
C10 C 0.5534(3) -0.0001(3) 0.41465(10) 0.0346(8) Uani 1 1 d . . .
C11 C 0.4882(3) -0.0925(3) 0.43089(9) 0.0336(8) Uani 1 1 d . . .
C12 C 0.3879(3) -0.1345(3) 0.42703(10) 0.0381(9) Uani 1 1 d . . .
C13 C 0.3459(3) -0.0877(3) 0.41051(12) 0.0452(10) Uani 1 1 d . . .
H13 H 0.3841 -0.0261 0.4028 0.060 Uiso 1 1 calc R . .
C14 C 0.2502(3) -0.1302(4) 0.40544(12) 0.0532(12) Uani 1 1 d . . .
H14 H 0.2243 -0.0975 0.3946 0.071 Uiso 1 1 calc R . .
C15 C 0.1916(3) -0.2237(4) 0.41689(14) 0.0614(14) Uani 1 1 d . . .
H15 H 0.1271 -0.2533 0.4129 0.082 Uiso 1 1 calc R . .
C16 C 0.2289(3) -0.2708(4) 0.43374(12) 0.0521(12) Uani 1 1 d . . .
H16 H 0.1892 -0.3321 0.4414 0.069 Uiso 1 1 calc R . .
C17 C 0.3269(3) -0.2282(3) 0.43976(11) 0.0434(10) Uani 1 1 d . . .
C18 C 0.3664(3) -0.2745(3) 0.45895(11) 0.0469(10) Uani 1 1 d . . .
H18 H 0.3273 -0.3348 0.4677 0.062 Uiso 1 1 calc R . .
C19 C 0.4605(3) -0.2318(3) 0.46456(11) 0.0426(10) Uani 1 1 d . . .
H19 H 0.4844 -0.2627 0.4779 0.057 Uiso 1 1 calc R . .
C20 C 0.5243(3) -0.1404(3) 0.45057(10) 0.0350(9) Uani 1 1 d . . .
C21 C 0.8943(3) 0.0979(3) 0.47999(10) 0.0397(9) Uani 1 1 d . . .
C22 C 0.9485(3) 0.1974(3) 0.47463(11) 0.0484(11) Uani 1 1 d . . .
H22 H 0.9219 0.2268 0.4619 0.064 Uiso 1 1 calc R . .
C23 C 1.0364(4) 0.2504(4) 0.48728(12) 0.0567(13) Uani 1 1 d . . .
H23 H 1.0701 0.3147 0.4827 0.075 Uiso 1 1 calc R . .
C24 C 1.0776(3) 0.2077(4) 0.50750(12) 0.0577(13) Uani 1 1 d . . .
C25 C 1.1669(4) 0.2618(5) 0.52379(17) 0.0797(19) Uani 1 1 d . . .
H25 H 1.2017 0.3262 0.5195 0.106 Uiso 1 1 calc R . .
C26 C 1.2025(4) 0.2216(6) 0.54550(18) 0.090(2) Uani 1 1 d . . .
H26 H 1.2603 0.2589 0.5564 0.119 Uiso 1 1 calc R . .
C27 C 1.1528(4) 0.1241(5) 0.55164(15) 0.080(2) Uani 1 1 d . . .
H27 H 1.1774 0.0971 0.5667 0.106 Uiso 1 1 calc R . .
C28 C 1.0680(3) 0.0689(4) 0.53536(12) 0.0559(12) Uani 1 1 d . . .
H28 H 1.0370 0.0041 0.5388 0.074 Uiso 1 1 calc R . .
C29 C 1.0255(3) 0.1080(3) 0.51317(11) 0.0457(10) Uani 1 1 d . . .
C30 C 0.9350(3) 0.0526(3) 0.49798(10) 0.0395(8) Uani 1 1 d . . .
C31 C 0.2601(8) -0.2101(6) 0.5355(2) 0.161(4) Uani 1 1 d DU . .
H31A H 0.2769 -0.2140 0.5597 0.214 Uiso 1 1 calc R . .
H31B H 0.2944 -0.2290 0.5199 0.214 Uiso 1 1 calc R . .
C32 C 0.1546(9) -0.2692(7) 0.5298(3) 0.242(8) Uani 1 1 d DU . .
H32A H 0.1416 -0.2942 0.5060 0.322 Uiso 1 1 calc R . .
H32B H 0.1275 -0.3216 0.5462 0.322 Uiso 1 1 calc R . .
C33 C 0.1130(6) -0.2076(7) 0.5356(3) 0.183(6) Uani 1 1 d DU . .
H33A H 0.1031 -0.2007 0.5603 0.244 Uiso 1 1 calc R . .
H33B H 0.0548 -0.2289 0.5226 0.244 Uiso 1 1 calc R . .
C34 C 0.1938(4) -0.1195(7) 0.5201(3) 0.146(4) Uani 1 1 d DU . .
H34A H 0.1855 -0.1184 0.4948 0.194 Uiso 1 1 calc R . .
H34B H 0.1951 -0.0645 0.5302 0.194 Uiso 1 1 calc R . .

loop_
_atom_site_aniso_label
_atom_site_aniso_U_11
_atom_site_aniso_U_22
_atom_site_aniso_U_33
_atom_site_aniso_U_23
_atom_site_aniso_U_13
_atom_site_aniso_U_12
Yb1 0.03204(10) 0.03547(13) 0.03458(12) -0.00104(9) -0.00052(4) 0.01774(7)
K1 0.0457(5) 0.0779(11) 0.0577(9) -0.0061(8) -0.0030(4) 0.0390(5)
K2 0.0418(11) 0.0541(14) 0.0273(9) 0.0107(8) 0.0091(8) 0.0313(11)
K3 0.0465(11) 0.0362(9) 0.0345(9) -0.0004(7) -0.0022(7) 0.0254(9)
K4 0.035(3) 0.040(3) 0.023(3) -0.002(3) 0.000(2) 0.015(3)
O1 0.0414(16) 0.0396(15) 0.0373(14) -0.0014(12) -0.0045(12) 0.0251(13)
O2 0.0372(16) 0.0358(14) 0.0374(14) -0.0026(11) -0.0051(11) 0.0205(13)
O3 0.0380(15) 0.0490(18) 0.0337(14) 0.0052(12) 0.0050(11) 0.0239(14)
O4 0.066(3) 0.076(3) 0.110(4) 0.007(3) 0.006(3) 0.027(2)
C1 0.037(2) 0.036(2) 0.045(2) 0.0030(17) -0.0006(17) 0.0218(18)
C2 0.044(2) 0.035(2) 0.059(3) 0.0041(19) 0.000(2) 0.016(2)
C3 0.062(3) 0.041(3) 0.062(3) 0.018(2) 0.007(2) 0.021(3)
C4 0.062(3) 0.054(3) 0.042(2) 0.011(2) 0.004(2) 0.039(3)
C5 0.082(4) 0.066(3) 0.048(3) 0.019(2) 0.005(2) 0.049(3)
C6 0.082(4) 0.087(4) 0.040(3) 0.016(3) 0.001(2) 0.053(4)
C7 0.074(4) 0.078(4) 0.044(3) -0.002(2) -0.010(2) 0.049(3)
C8 0.060(3) 0.060(3) 0.037(2) -0.0017(19) -0.0060(19) 0.040(3)
C9 0.051(3) 0.045(2) 0.040(2) 0.0037(18) 0.0008(17) 0.033(2)
C10 0.040(2) 0.0343(19) 0.0347(19) 0.0011(16) -0.0025(15) 0.0228(19)
C11 0.0332(19) 0.036(2) 0.0311(17) -0.0024(15) -0.0030(14) 0.0167(18)
C12 0.039(2) 0.042(2) 0.0348(19) -0.0078(16) -0.0025(15) 0.0209(19)
C13 0.041(2) 0.053(3) 0.044(2) -0.0049(19) -0.0057(17) 0.026(2)
C14 0.047(3) 0.072(3) 0.049(3) -0.007(2) -0.009(2) 0.036(3)
C15 0.038(2) 0.086(4) 0.053(3) -0.014(3) -0.006(2) 0.025(3)
C16 0.039(2) 0.060(3) 0.041(2) -0.005(2) 0.0009(18) 0.013(2)
C17 0.040(2) 0.046(2) 0.034(2) -0.0057(17) -0.0006(17) 0.014(2)
C18 0.051(3) 0.037(2) 0.039(2) -0.0021(17) -0.0051(19) 0.013(2)
C19 0.051(3) 0.034(2) 0.040(2) 0.0009(16) -0.0032(18) 0.0183(19)
C20 0.036(2) 0.033(2) 0.0333(19) -0.0045(15) -0.0029(15) 0.0159(17)
C21 0.037(2) 0.047(2) 0.0357(19) 0.0043(17) 0.0112(16) 0.021(2)
C22 0.056(3) 0.048(3) 0.042(2) 0.0041(19) 0.009(2) 0.027(2)
C23 0.058(3) 0.046(3) 0.047(3) 0.001(2) 0.014(2) 0.011(2)
C24 0.042(2) 0.067(3) 0.049(3) -0.009(2) 0.0063(19) 0.016(2)
C25 0.044(3) 0.079(4) 0.082(4) -0.017(3) 0.005(3) 0.006(3)
C26 0.042(3) 0.114(6) 0.087(5) -0.023(4) -0.012(3) 0.020(4)
C27 0.053(3) 0.130(6) 0.060(3) -0.021(3) -0.014(3) 0.049(4)
C28 0.045(3) 0.079(4) 0.046(2) -0.009(2) -0.0057(19) 0.033(2)
C29 0.036(2) 0.059(3) 0.043(2) -0.0049(19) 0.0049(17) 0.024(2)
C30 0.0356(19) 0.050(2) 0.0335(19) -0.0008(18) 0.0013(17) 0.0223(18)
C31 0.251(11) 0.126(7) 0.138(8) 0.049(6) 0.117(8) 0.119(8)
C32 0.273(13) 0.090(7) 0.202(11) -0.052(7) 0.147(11) -0.031(8)
C33 0.075(6) 0.205(12) 0.121(8) 0.035(8) -0.008(5) -0.042(7)
C34 0.059(4) 0.169(9) 0.170(9) 0.099(7) 0.015(5) 0.027(5)

loop_
_atom_type_symbol
_atom_type_description
_atom_type_scat_dispersion_real
_atom_type_scat_dispersion_imag
_atom_type_scat_source
C C 0.0033 0.0016 'International Tables Vol C Tables 4.2.6.8 and 6.1.1.4'
H H 0.0000 0.0000 'International Tables Vol C Tables 4.2.6.8 and 6.1.1.4'
O O 0.0106 0.0060 'International Tables Vol C Tables 4.2.6.8 and 6.1.1.4'
K K 0.2009 0.2494 'International Tables Vol C Tables 4.2.6.8 and 6.1.1.4'
Yb Yb -0.3850 5.5486 'International Tables Vol C Tables 4.2.6.8 and 6.1.1.4'

loop_
_geom_angle_atom_site_label_1
_geom_angle_atom_site_label_2
_geom_angle_atom_site_label_3
_geom_angle
_geom_angle_site_symmetry_1
_geom_angle_site_symmetry_3
O3 Yb1 O3 82.23(14) . 7_556
O3 Yb1 O1 95.96(10) . .
O3 Yb1 O1 171.81(11) 7_556 .
O3 Yb1 O1 171.81(11) . 7_556
O3 Yb1 O1 95.96(10) 7_556 7_556
O1 Yb1 O1 86.92(15) . 7_556
O3 Yb1 O2 82.19(10) . .
O3 Yb1 O2 105.52(10) 7_556 .
O1 Yb1 O2 82.07(10) . .
O1 Yb1 O2 90.64(10) 7_556 .
O3 Yb1 O2 105.52(10) . 7_556
O3 Yb1 O2 82.19(10) 7_556 7_556
O1 Yb1 O2 90.64(10) . 7_556
O1 Yb1 O2 82.07(10) 7_556 7_556
O2 Yb1 O2 169.97(14) . 7_556
O3 Yb1 C20 102.17(10) . .
O3 Yb1 C20 118.58(11) 7_556 .
O1 Yb1 C20 69.60(10) . .
O1 Yb1 C20 71.60(10) 7_556 .
O2 Yb1 C20 22.66(10) . .
O2 Yb1 C20 147.44(10) 7_556 .
O3 Yb1 C20 118.58(11) . 7_556
O3 Yb1 C20 102.17(10) 7_556 7_556
O1 Yb1 C20 71.60(10) . 7_556
O1 Yb1 C20 69.60(10) 7_556 7_556
O2 Yb1 C20 147.44(10) . 7_556
O2 Yb1 C20 22.66(10) 7_556 7_556
C20 Yb1 C20 125.55(15) . 7_556
O3 Yb1 C21 20.94(10) . .
O3 Yb1 C21 68.51(11) 7_556 .
O1 Yb1 C21 107.40(11) . .
O1 Yb1 C21 162.50(10) 7_556 .
O2 Yb1 C21 101.08(10) . .
O2 Yb1 C21 87.63(10) 7_556 .
C20 Yb1 C21 122.31(10) . .
C20 Yb1 C21 104.78(11) 7_556 .
O3 Yb1 C21 68.51(11) . 7_556
O3 Yb1 C21 20.94(10) 7_556 7_556
O1 Yb1 C21 162.50(10) . 7_556
O1 Yb1 C21 107.40(11) 7_556 7_556
O2 Yb1 C21 87.63(10) . 7_556
O2 Yb1 C21 101.08(10) 7_556 7_556
C20 Yb1 C21 104.78(11) . 7_556
C20 Yb1 C21 122.31(10) 7_556 7_556
C21 Yb1 C21 60.71(16) . 7_556
O3 Yb1 C1 81.65(10) . .
O3 Yb1 C1 163.09(10) 7_556 .
O1 Yb1 C1 19.44(10) . .
O1 Yb1 C1 99.27(10) 7_556 .
O2 Yb1 C1 67.17(10) . .
O2 Yb1 C1 107.09(10) 7_556 .
C20 Yb1 C1 60.42(11) . .
C20 Yb1 C1 90.04(10) 7_556 .
C21 Yb1 C1 97.26(11) . .
C21 Yb1 C1 143.43(10) 7_556 .
O3 Yb1 C1 163.09(10) . 7_556
O3 Yb1 C1 81.65(10) 7_556 7_556
O1 Yb1 C1 99.27(10) . 7_556
O1 Yb1 C1 19.44(10) 7_556 7_556
O2 Yb1 C1 107.09(10) . 7_556
O2 Yb1 C1 67.17(10) 7_556 7_556
C20 Yb1 C1 90.04(10) . 7_556
C20 Yb1 C1 60.42(11) 7_556 7_556
C21 Yb1 C1 143.43(10) . 7_556
C21 Yb1 C1 97.26(10) 7_556 7_556
C1 Yb1 C1 114.82(15) . 7_556
O4 K1 O4 94.6(2) 7_556 .
O4 K1 O1 99.45(12) 7_556 .
O4 K1 O1 163.17(12) . .
O4 K1 O1 163.17(12) 7_556 7_556
O4 K1 O1 99.45(12) . 7_556
O1 K1 O1 68.49(12) . 7_556
O4 K1 C11 103.91(13) 7_556 .
O4 K1 C11 111.05(13) . .
O1 K1 C11 56.51(9) . .
O1 K1 C11 79.69(9) 7_556 .
O4 K1 C11 111.05(13) 7_556 7_556
O4 K1 C11 103.91(13) . 7_556
O1 K1 C11 79.69(9) . 7_556
O1 K1 C11 56.51(9) 7_556 7_556
C11 K1 C11 127.54(14) . 7_556
O4 K1 C12 93.74(13) 7_556 .
O4 K1 C12 89.60(13) . .
O1 K1 C12 80.31(9) . .
O1 K1 C12 95.59(9) 7_556 .
C11 K1 C12 24.98(9) . .
C11 K1 C12 150.29(11) 7_556 .
O4 K1 C12 89.60(13) 7_556 7_556
O4 K1 C12 93.74(13) . 7_556
O1 K1 C12 95.59(9) . 7_556
O1 K1 C12 80.31(9) 7_556 7_556
C11 K1 C12 150.29(11) . 7_556
C11 K1 C12 24.98(9) 7_556 7_556
C12 K1 C12 175.08(14) . 7_556
O4 K1 C1 87.10(12) 7_556 .
O4 K1 C1 153.92(13) . .
O1 K1 C1 20.77(9) . .
O1 K1 C1 84.38(9) 7_556 .
C11 K1 C1 43.89(10) . .
C11 K1 C1 99.69(10) 7_556 .
C12 K1 C1 64.33(10) . .
C12 K1 C1 112.31(11) 7_556 .
O4 K1 C1 153.92(13) 7_556 7_556
O4 K1 C1 87.10(12) . 7_556
O1 K1 C1 84.38(9) . 7_556
O1 K1 C1 20.77(9) 7_556 7_556
C11 K1 C1 99.69(10) . 7_556
C11 K1 C1 43.89(10) 7_556 7_556
C12 K1 C1 112.31(10) . 7_556
C12 K1 C1 64.33(10) 7_556 7_556
C1 K1 C1 102.66(13) . 7_556
O4 K1 C31 21.50(16) 7_556 7_556
O4 K1 C31 114.8(2) . 7_556
O1 K1 C31 80.51(18) . 7_556
O1 K1 C31 141.98(16) 7_556 7_556
C11 K1 C31 101.5(2) . 7_556
C11 K1 C31 97.66(16) 7_556 7_556
C12 K1 C31 100.45(18) . 7_556
C12 K1 C31 81.43(17) 7_556 7_556
C1 K1 C31 72.3(2) . 7_556
C1 K1 C31 140.85(15) 7_556 7_556
O4 K1 C31 114.8(2) 7_556 .
O4 K1 C31 21.50(16) . .
O1 K1 C31 141.98(15) . .
O1 K1 C31 80.51(18) 7_556 .
C11 K1 C31 97.66(16) . .
C11 K1 C31 101.5(2) 7_556 .
C12 K1 C31 81.43(17) . .
C12 K1 C31 100.45(18) 7_556 .
C1 K1 C31 140.85(15) . .
C1 K1 C31 72.3(2) 7_556 .
C31 K1 C31 135.7(3) 7_556 .
O3 K2 O2 65.28(9) . .
O3 K2 C24 117.05(14) . 2_544
O2 K2 C24 177.06(14) . 2_544
O3 K2 C10 93.78(10) . .
O2 K2 C10 57.64(9) . .
C24 K2 C10 123.08(14) 2_544 .
O3 K2 C23 141.34(15) . 2_544
O2 K2 C23 152.21(15) . 2_544
C24 K2 C23 26.04(14) 2_544 2_544
C10 K2 C23 103.95(13) . 2_544
O3 K2 C1 72.73(10) . .
O2 K2 C1 60.67(10) . .
C24 K2 C1 121.35(14) 2_544 .
C10 K2 C1 24.88(10) . .
C23 K2 C1 112.43(13) 2_544 .
O3 K2 C25 97.04(15) . 2_544
O2 K2 C25 157.75(15) . 2_544
C24 K2 C25 25.18(13) 2_544 2_544
C10 K2 C25 113.51(15) . 2_544
C23 K2 C25 44.41(15) 2_544 2_544
C1 K2 C25 102.38(14) . 2_544
O3 K2 C9 115.84(11) . .
O2 K2 C9 80.24(10) . .
C24 K2 C9 99.88(14) 2_544 .
C10 K2 C9 25.30(9) . .
C23 K2 C9 78.81(13) 2_544 .
C1 K2 C9 43.11(10) . .
C25 K2 C9 97.04(16) 2_544 .
O3 K2 C29 109.94(12) . 2_544
O2 K2 C29 153.79(12) . 2_544
C24 K2 C29 24.76(12) 2_544 2_544
C10 K2 C29 146.76(12) . 2_544
C23 K2 C29 43.36(13) 2_544 2_544
C1 K2 C29 144.76(13) . 2_544
C25 K2 C29 42.71(13) 2_544 2_544
C9 K2 C29 122.04(12) . 2_544
O3 K2 Yb1 33.69(6) . .
O2 K2 Yb1 34.67(6) . .
C24 K2 Yb1 148.11(12) 2_544 .
C10 K2 Yb1 65.49(7) . .
C23 K2 Yb1 161.74(11) 2_544 .
C1 K2 Yb1 51.76(7) . .
C25 K2 Yb1 124.03(13) 2_544 .
C9 K2 Yb1 90.50(8) . .
C29 K2 Yb1 143.11(10) 2_544 .
O3 K2 K2 86.18(9) . 12_545
O2 K2 K2 67.91(7) . 12_545
C24 K2 K2 110.06(12) 2_544 12_545
C10 K2 K2 119.17(8) . 12_545
C23 K2 K2 113.04(12) 2_544 12_545
C1 K2 K2 128.57(9) . 12_545
C25 K2 K2 126.88(13) 2_544 12_545
C9 K2 K2 128.99(9) . 12_545
C29 K2 K2 86.32(9) 2_544 12_545
Yb1 K2 K2 85.19(6) . 12_545
O2 K3 O2 97.64(10) 12_545 .
O2 K3 C9 133.31(13) 12_545 .
O2 K3 C9 85.19(11) . .
O2 K3 C10 132.35(12) 12_545 .
O2 K3 C10 58.25(9) . .
C9 K3 C10 27.06(10) . .
O2 K3 C20 93.26(10) 12_545 .
O2 K3 C20 24.60(9) . .
C9 K3 C20 70.64(11) . .
C10 K3 C20 46.90(10) . .
O2 K3 C22 88.78(11) 12_545 2_544
O2 K3 C22 170.69(13) . 2_544
C9 K3 C22 95.32(12) . 2_544
C10 K3 C22 121.44(12) . 2_544
C20 K3 C22 162.33(13) . 2_544
O2 K3 C23 112.28(12) 12_545 2_544
O2 K3 C23 147.68(13) . 2_544
C9 K3 C23 83.02(13) . 2_544
C10 K3 C23 105.13(13) . 2_544
C20 K3 C23 151.94(13) . 2_544
C22 K3 C23 24.15(12) 2_544 2_544
O2 K3 C8 108.87(12) 12_545 .
O2 K3 C8 97.83(11) . .
C9 K3 C8 25.96(11) . .
C10 K3 C8 46.43(11) . .
C20 K3 C8 76.35(12) . .
C22 K3 C8 86.36(12) 2_544 .
C23 K3 C8 84.22(13) 2_544 .
O2 K3 K3 52.80(7) 12_545 12_545
O2 K3 K3 52.08(7) . 12_545
C9 K3 K3 134.03(10) . 12_545
C10 K3 K3 108.82(10) . 12_545
C20 K3 K3 63.39(8) . 12_545
C22 K3 K3 129.70(11) 2_544 12_545
C23 K3 K3 141.94(11) 2_544 12_545
C8 K3 K3 132.33(10) . 12_545
O2 K3 C11 107.25(10) 12_545 .
O2 K3 C11 44.89(9) . .
C9 K3 C11 46.37(11) . .
C10 K3 C11 26.10(10) . .
C20 K3 C11 24.65(9) . .
C22 K3 C11 139.11(12) 2_544 .
C23 K3 C11 129.22(13) 2_544 .
C8 K3 C11 53.04(11) . .
K3 K3 C11 87.79(8) 12_545 .
O2 K3 C20 21.25(8) 12_545 12_545
O2 K3 C20 87.39(10) . 12_545
C9 K3 C20 114.08(13) . 12_545
C10 K3 C20 111.28(11) . 12_545
C20 K3 C20 76.47(13) . 12_545
C22 K3 C20 100.81(12) 2_544 12_545
C23 K3 C20 124.87(13) 2_544 12_545
C8 K3 C20 92.04(12) . 12_545
K3 K3 C20 55.76(8) 12_545 12_545
C11 K3 C20 86.86(10) . 12_545
O2 K3 C19 42.68(9) 12_545 12_545
O2 K3 C19 90.90(10) . 12_545
C9 K3 C19 90.88(12) . 12_545
C10 K3 C19 93.42(11) . 12_545
C20 K3 C19 71.93(10) . 12_545
C22 K3 C19 98.38(12) 2_544 12_545
C23 K3 C19 119.20(13) 2_544 12_545
C8 K3 C19 68.15(12) . 12_545
K3 K3 C19 75.63(8) 12_545 12_545
C11 K3 C19 73.00(10) . 12_545
C20 K3 C19 23.89(9) 12_545 12_545
K4 K4 O3 155.0(9) 12_545 .
K4 K4 C29 86.8(7) 12_545 2_544
O3 K4 C29 116.2(2) . 2_544
K4 K4 C21 143.3(7) 12_545 .
O3 K4 C21 23.44(10) . .
C29 K4 C21 108.5(2) 2_544 .
K4 K4 C30 100.3(8) 12_545 7_556
O3 K4 C30 56.90(14) . 7_556
C29 K4 C30 135.2(2) 2_544 7_556
C21 K4 C30 45.39(13) . 7_556
K4 K4 O2 114.3(3) 12_545 .
O3 K4 O2 57.55(14) . .
C29 K4 O2 133.6(2) 2_544 .
C21 K4 O2 79.52(16) . .
C30 K4 O2 83.52(16) 7_556 .
K4 K4 C29 77.3(7) 12_545 7_556
O3 K4 C29 81.42(18) . 7_556
C29 K4 C29 123.9(3) 2_544 7_556
C21 K4 C29 66.43(16) . 7_556
C30 K4 C29 24.92(11) 7_556 7_556
O2 K4 C29 101.52(19) . 7_556
K4 K4 C28 91.6(5) 12_545 2_544
O3 K4 C28 105.4(2) . 2_544
C29 K4 C28 25.13(12) 2_544 2_544
C21 K4 C28 90.22(18) . 2_544
C30 K4 C28 110.0(2) 7_556 2_544
O2 K4 C28 148.7(2) . 2_544
C29 K4 C28 101.2(2) 7_556 2_544
K4 K4 C28 73.4(5) 12_545 7_556
O3 K4 C28 92.20(19) . 7_556
C29 K4 C28 99.7(2) 2_544 7_556
C21 K4 C28 71.27(16) . 7_556
C30 K4 C28 43.28(13) 7_556 7_556
O2 K4 C28 125.2(2) . 7_556
C29 K4 C28 24.18(12) 7_556 7_556
C28 K4 C28 77.5(2) 2_544 7_556
K4 K4 Yb1 135.2(7) 12_545 .
O3 K4 Yb1 27.45(9) . .
C29 K4 Yb1 136.5(2) 2_544 .
C21 K4 Yb1 47.75(10) . .
C30 K4 Yb1 60.05(11) 7_556 .
O2 K4 Yb1 31.97(7) . .
C29 K4 Yb1 83.61(14) 7_556 .
C28 K4 Yb1 132.09(19) 2_544 .
C28 K4 Yb1 102.95(16) 7_556 .
C1 O1 Yb1 126.3(2) . .
C1 O1 K1 112.1(2) . .
Yb1 O1 K1 102.29(10) . .
C20 O2 Yb1 117.0(2) . .
C20 O2 K2 118.4(2) . .
Yb1 O2 K2 101.41(11) . .
C20 O2 K3 110.4(2) . 12_545
Yb1 O2 K3 120.12(11) . 12_545
K2 O2 K3 85.49(10) . 12_545
C20 O2 K3 95.3(2) . .
Yb1 O2 K3 130.93(12) . .
K2 O2 K3 29.85(7) . .
K3 O2 K3 75.12(9) 12_545 .
C20 O2 K4 143.8(2) . .
Yb1 O2 K4 96.91(13) . .
K2 O2 K4 36.43(13) . .
K3 O2 K4 56.21(13) 12_545 .
K3 O2 K4 50.22(12) . .
C21 O3 Yb1 122.9(2) . .
C21 O3 K4 104.0(3) . .
Yb1 O3 K4 118.61(18) . .
C21 O3 K2 133.1(2) . .
Yb1 O3 K2 103.82(11) . .
K4 O3 K2 42.87(15) . .
C34 O4 C31 110.5(7) . .
C34 O4 K1 127.1(4) . .
C31 O4 K1 115.6(5) . .
O1 C1 C10 123.2(4) . .
O1 C1 C2 117.5(4) . .
C10 C1 C2 119.3(4) . .
O1 C1 Yb1 34.26(17) . .
C10 C1 Yb1 108.7(2) . .
C2 C1 Yb1 121.6(3) . .
O1 C1 K2 107.2(2) . .
C10 C1 K2 72.8(2) . .
C2 C1 K2 90.5(3) . .
Yb1 C1 K2 73.18(9) . .
O1 C1 K1 47.16(19) . .
C10 C1 K1 89.7(2) . .
C2 C1 K1 135.4(3) . .
Yb1 C1 K1 71.26(8) . .
K2 C1 K1 132.37(13) . .
C3 C2 C1 121.4(4) . .
C2 C3 C4 120.3(4) . .
C3 C4 C9 119.6(4) . .
C3 C4 C5 121.4(5) . .
C9 C4 C5 119.0(5) . .
C6 C5 C4 121.3(5) . .
C5 C6 C7 119.6(5) . .
C8 C7 C6 121.8(5) . .
C7 C8 C9 120.3(5) . .
C7 C8 K3 114.9(3) . .
C9 C8 K3 70.1(2) . .
C4 C9 C8 118.0(4) . .
C4 C9 C10 120.6(4) . .
C8 C9 C10 121.4(4) . .
C4 C9 K3 108.5(3) . .
C8 C9 K3 84.0(3) . .
C10 C9 K3 77.8(2) . .
C4 C9 K2 91.9(3) . .
C8 C9 K2 108.2(3) . .
C10 C9 K2 69.9(2) . .
K3 C9 K2 24.82(6) . .
C1 C10 C9 118.9(4) . .
C1 C10 C11 120.2(3) . .
C9 C10 C11 120.9(4) . .
C1 C10 K3 108.1(2) . .
C9 C10 K3 75.2(2) . .
C11 C10 K3 86.6(2) . .
C1 C10 K2 82.3(2) . .
C9 C10 K2 84.8(2) . .
C11 C10 K2 102.3(2) . .
K3 C10 K2 25.98(6) . .
C20 C11 C12 119.0(4) . .
C20 C11 C10 120.0(3) . .
C12 C11 C10 121.0(3) . .
C20 C11 K1 94.4(2) . .
C12 C11 K1 81.3(2) . .
C10 C11 K1 94.0(2) . .
C20 C11 K3 70.4(2) . .
C12 C11 K3 136.4(3) . .
C10 C11 K3 67.3(2) . .
K1 C11 K3 142.25(12) . .
C13 C12 C17 117.7(4) . .
C13 C12 C11 122.5(4) . .
C17 C12 C11 119.8(4) . .
C13 C12 K1 93.7(2) . .
C17 C12 K1 104.0(2) . .
C11 C12 K1 73.7(2) . .
C14 C13 C12 122.1(4) . .
C13 C14 C15 119.5(5) . .
C16 C15 C14 120.5(4) . .
C15 C16 C17 121.1(5) . .
C16 C17 C18 121.8(4) . .
C16 C17 C12 119.1(4) . .
C18 C17 C12 119.0(4) . .
C19 C18 C17 120.6(4) . .
C18 C19 C20 122.0(4) . .
C18 C19 K3 144.8(3) . 12_545
C20 C19 K3 76.4(3) . 12_545
O2 C20 C11 122.8(4) . .
O2 C20 C19 117.9(4) . .
C11 C20 C19 119.3(4) . .
O2 C20 Yb1 40.37(16) . .
C11 C20 Yb1 109.3(2) . .
C19 C20 Yb1 117.1(3) . .
O2 C20 K3 60.10(19) . .
C11 C20 K3 85.0(2) . .
C19 C20 K3 126.6(3) . .
Yb1 C20 K3 93.51(11) . .
O2 C20 K3 48.37(18) . 12_545
C11 C20 K3 144.7(3) . 12_545
C19 C20 K3 79.7(3) . 12_545
Yb1 C20 K3 82.89(10) . 12_545
K3 C20 K3 60.85(9) . 12_545
O3 C21 C30 122.2(4) . .
O3 C21 C22 118.7(4) . .
C30 C21 C22 119.1(4) . .
O3 C21 Yb1 36.13(16) . .
C30 C21 Yb1 108.6(3) . .
C22 C21 Yb1 121.1(3) . .
O3 C21 K4 52.6(2) . .
C30 C21 K4 90.1(3) . .
C22 C21 K4 127.5(3) . .
Yb1 C21 K4 81.97(15) . .
C23 C22 C21 122.7(5) . .
C23 C22 K3 79.1(3) . 6_665
C21 C22 K3 92.6(2) . 6_665
C22 C23 C24 119.7(5) . .
C22 C23 K2 98.7(3) . 6_665
C24 C23 K2 69.6(3) . 6_665
C22 C23 K3 76.8(3) . 6_665
C24 C23 K3 91.8(3) . 6_665
K2 C23 K3 25.41(6) 6_665 6_665
C23 C24 C25 121.7(6) . .
C23 C24 C29 119.0(4) . .
C25 C24 C29 119.2(5) . .
C23 C24 K2 84.3(3) . 6_665
C25 C24 K2 89.8(3) . 6_665
C29 C24 K2 93.1(3) . 6_665
C26 C25 C24 121.4(6) . .
C26 C25 K2 103.7(4) . 6_665
C24 C25 K2 65.0(3) . 6_665
C25 C26 C27 120.6(6) . .
C28 C27 C26 119.8(6) . .
C27 C28 C29 122.0(6) . .
C27 C28 K4 98.7(4) . 6_665
C29 C28 K4 72.8(3) . 6_665
C27 C28 K4 112.8(4) . 7_556
C29 C28 K4 70.6(3) . 7_556
K4 C28 K4 15.0(2) 6_665 7_556
C30 C29 C24 120.5(4) . .
C30 C29 C28 122.6(5) . .
C24 C29 C28 116.9(4) . .
C30 C29 K4 91.1(3) . 6_665
C24 C29 K4 95.4(3) . 6_665
C28 C29 K4 82.1(3) . 6_665
C30 C29 K4 76.4(3) . 7_556
C24 C29 K4 107.9(3) . 7_556
C28 C29 K4 85.3(3) . 7_556
K4 C29 K4 15.9(2) 6_665 7_556
C30 C29 K2 101.3(3) . 6_665
C24 C29 K2 62.1(3) . 6_665
C28 C29 K2 103.4(3) . 6_665
K4 C29 K2 34.08(13) 6_665 6_665
K4 C29 K2 45.87(12) 7_556 6_665
C21 C30 C29 118.7(4) . .
C21 C30 C30 120.5(3) . 7_556
C29 C30 C30 120.7(3) . 7_556
C21 C30 K4 101.9(3) . 7_556
C29 C30 K4 78.7(3) . 7_556
C30 C30 K4 87.9(3) 7_556 7_556
O4 C31 C32 101.7(8) . .
O4 C31 K1 42.9(4) . .
C32 C31 K1 136.1(7) . .
C33 C32 C31 107.9(8) . .
C32 C33 C34 96.5(9) . .
O4 C34 C33 109.5(7) . .

loop_
_geom_bond_atom_site_label_1
_geom_bond_atom_site_label_2
_geom_bond_distance
_geom_bond_site_symmetry_2
Yb1 O3 2.202(3) .
Yb1 O3 2.202(3) 7_556
Yb1 O1 2.209(3) .
Yb1 O1 2.209(3) 7_556
Yb1 O2 2.237(3) .
Yb1 O2 2.237(3) 7_556
Yb1 C20 3.077(4) .
Yb1 C20 3.077(4) 7_556
Yb1 C21 3.135(4) .
Yb1 C21 3.135(4) 7_556
Yb1 C1 3.163(4) .
Yb1 C1 3.163(4) 7_556
K1 O4 2.668(5) 7_556
K1 O4 2.668(5) .
K1 O1 2.700(3) .
K1 O1 2.700(3) 7_556
K1 C11 3.269(4) .
K1 C11 3.269(4) 7_556
K1 C12 3.367(4) .
K1 C12 3.367(4) 7_556
K1 C1 3.413(4) .
K1 C1 3.413(4) 7_556
K1 C31 3.534(9) 7_556
K1 C31 3.534(9) .
K2 O3 2.681(3) .
K2 O2 2.728(3) .
K2 C24 3.023(5) 2_544
K2 C10 3.183(4) .
K2 C23 3.209(5) 2_544
K2 C1 3.301(4) .
K2 C25 3.335(6) 2_544
K2 C9 3.374(4) .
K2 C29 3.415(5) 2_544
K2 K2 3.984(4) 12_545
K3 O2 2.743(3) 12_545
K3 O2 2.770(3) .
K3 C9 3.076(4) .
K3 C10 3.110(4) .
K3 C20 3.181(4) .
K3 C22 3.203(5) 2_544
K3 C23 3.230(5) 2_544
K3 C8 3.254(5) .
K3 K3 3.361(4) 12_545
K3 C11 3.364(4) .
K3 C20 3.441(4) 12_545
K3 C19 3.483(5) 12_545
K4 K4 0.905(13) 12_545
K4 O3 2.666(6) .
K4 C29 3.223(7) 2_544
K4 C21 3.257(7) .
K4 C30 3.271(7) 7_556
K4 O2 3.288(7) .
K4 C29 3.299(8) 7_556
K4 C28 3.343(8) 2_544
K4 C28 3.487(8) 7_556
O1 C1 1.306(5) .
O2 C20 1.330(5) .
O2 K3 2.743(3) 12_545
O3 C21 1.335(5) .
O4 C34 1.379(7) .
O4 C31 1.436(7) .
C1 C10 1.402(6) .
C1 C2 1.440(6) .
C2 C3 1.386(6) .
C3 C4 1.407(7) .
C4 C9 1.415(6) .
C4 C5 1.435(6) .
C5 C6 1.358(8) .
C6 C7 1.388(7) .
C7 C8 1.371(6) .
C8 C9 1.432(6) .
C9 C10 1.448(5) .
C10 C11 1.483(5) .
C11 C20 1.409(5) .
C11 C12 1.438(5) .
C12 C13 1.409(6) .
C12 C17 1.433(6) .
C13 C14 1.375(6) .
C14 C15 1.410(7) .
C15 C16 1.361(7) .
C16 C17 1.415(6) .
C17 C18 1.421(6) .
C18 C19 1.354(6) .
C19 C20 1.434(6) .
C19 K3 3.483(5) 12_545
C20 K3 3.441(4) 12_545
C21 C30 1.401(6) .
C21 C22 1.429(6) .
C22 C23 1.346(7) .
C22 K3 3.203(5) 6_665
C23 C24 1.416(8) .
C23 K2 3.209(5) 6_665
C23 K3 3.230(5) 6_665
C24 C25 1.419(7) .
C24 C29 1.432(7) .
C24 K2 3.023(5) 6_665
C25 C26 1.356(10) .
C25 K2 3.335(6) 6_665
C26 C27 1.403(9) .
C27 C28 1.370(7) .
C28 C29 1.433(7) .
C28 K4 3.343(8) 6_665
C28 K4 3.487(8) 7_556
C29 C30 1.418(6) .
C29 K4 3.223(7) 6_665
C29 K4 3.299(8) 7_556
C29 K2 3.415(5) 6_665
C30 C30 1.500(8) 7_556
C30 K4 3.271(7) 7_556
C31 C32 1.517(9) .
C32 C33 1.490(9) .
C33 C34 1.507(7) .
